data_4023281
loop_
_publ_author_name
'Andrew DeAngelis'
'Patricia Panne'
'Glenn P. A. Yap'
'Joseph M. Fox'

_publ_section_title
;
 Rh-Catalyzed Formation of Dioxolanes from \a-Alkyl Diazoesters:
 Diastereoselective Cycloadditions of Carbonyl Ylides with Selectivity
 over \b-Hydride Elimination
;
_journal_name_full 'Journal of Organic Chemistry'
_journal_page_first 1435
_journal_page_last 1439
_journal_paper_doi 10.1021/jo702308f
_journal_volume 73
_journal_year 2008
_chemical_formula_sum 'C25 H22 N2 O8'
_chemical_formula_weight 478.45
_chemical_name_systematic
; 
 ? 
;
_space_group_IT_number 14
_symmetry_cell_setting monoclinic
_symmetry_space_group_name_Hall '-P 2ybc'
_symmetry_space_group_name_H-M 'P 1 21/c 1'
_atom_sites_solution_hydrogens geom
_atom_sites_solution_primary direct
_atom_sites_solution_secondary difmap
_audit_creation_method SHELXL-97
_cell_angle_alpha 90.00
_cell_angle_beta 99.813(2)
_cell_angle_gamma 90.00
_cell_formula_units_Z 4
_cell_length_a 8.9876(15)
_cell_length_b 10.2457(17)
_cell_length_c 25.218(4)
_cell_measurement_reflns_used 970
_cell_measurement_temperature 170(2)
_cell_measurement_theta_max 27.64
_cell_measurement_theta_min 3.25
_cell_volume 2288.2(6)
_computing_cell_refinement 'SAINT (Bruker, 2002)'
_computing_data_collection 'SMART (Bruker, 2002)'
_computing_data_reduction SAINT
_computing_molecular_graphics 'SHELXTL (Sheldrick, 2001)'
_computing_publication_material SHELXTL
_computing_structure_refinement 'SHELXL-97 (Sheldrick, 1997)'
_computing_structure_solution 'SHELXS-97 (Sheldrick, 1990)'
_diffrn_ambient_temperature 170(2)
_diffrn_detector_area_resol_mean 836.6
_diffrn_measured_fraction_theta_full 0.999
_diffrn_measured_fraction_theta_max 0.933
_diffrn_measurement_device_type 'Bruker AXS APEX diffractometer'
_diffrn_measurement_method \w
_diffrn_radiation_monochromator graphite
_diffrn_radiation_source 'fine-focus sealed tube'
_diffrn_radiation_type MoK\a
_diffrn_radiation_wavelength 0.71073
_diffrn_reflns_av_R_equivalents 0.0429
_diffrn_reflns_av_sigmaI/netI 0.0273
_diffrn_reflns_limit_h_max 11
_diffrn_reflns_limit_h_min -11
_diffrn_reflns_limit_k_max 13
_diffrn_reflns_limit_k_min -13
_diffrn_reflns_limit_l_max 31
_diffrn_reflns_limit_l_min -32
_diffrn_reflns_number 24123
_diffrn_reflns_theta_full 25.00
_diffrn_reflns_theta_max 28.10
_diffrn_reflns_theta_min 1.64
_diffrn_standards_decay_% 1
_diffrn_standards_interval_count 0
_diffrn_standards_interval_time 0
_diffrn_standards_number 0
_exptl_absorpt_coefficient_mu 0.105
_exptl_absorpt_correction_T_max 0.9628
_exptl_absorpt_correction_T_min 0.9458
_exptl_absorpt_correction_type multi-scan
_exptl_absorpt_process_details 'SADABS (Sheldrick, 2003)'
_exptl_crystal_colour colourless
_exptl_crystal_density_diffrn 1.389
_exptl_crystal_density_method 'not measured'
_exptl_crystal_description block
_exptl_crystal_F_000 1000
_exptl_crystal_size_max 0.42
_exptl_crystal_size_mid 0.39
_exptl_crystal_size_min 0.36
_refine_diff_density_max 0.361
_refine_diff_density_min -0.375
_refine_diff_density_rms 0.047
_refine_ls_extinction_method none
_refine_ls_goodness_of_fit_ref 1.016
_refine_ls_hydrogen_treatment constr
_refine_ls_matrix_type full
_refine_ls_number_parameters 328
_refine_ls_number_reflns 5195
_refine_ls_number_restraints 3
_refine_ls_restrained_S_all 1.016
_refine_ls_R_factor_all 0.0529
_refine_ls_R_factor_gt 0.0480
_refine_ls_shift/su_max 0.000
_refine_ls_shift/su_mean 0.000
_refine_ls_structure_factor_coef Fsqd
_refine_ls_weighting_details 'calc w=1/[\s^2^(Fo^2^)+(0.0825P)^2^+0.6699P] where P=(Fo^2^+2Fc^2^)/3'
_refine_ls_weighting_scheme calc
_refine_ls_wR_factor_gt 0.1361
_refine_ls_wR_factor_ref 0.1428
_reflns_number_gt 4594
_reflns_number_total 5195
_reflns_threshold_expression >2sigma(I)
_cod_data_source_file jo702308f-File006.cif
_cod_data_source_block test
_cod_depositor_comments
;
The following automatic conversions were performed:
'_symmetry_cell_setting' value 'Monoclinic' changed to 'monoclinic'
according to '/home/saulius/struct/CIF-dictionaries/cif_core.dic'
dictionary named 'cif_core.dic' version 2.4.1 from 2010-06-29.

Automatic conversion script
Id: cif_fix_enum 1527 2010-12-29 10:47:43Z saulius 
;
_cod_original_sg_symbol_H-M 'P 21/c'
_cod_database_code 4023281

loop_
_symmetry_equiv_pos_as_xyz
'x, y, z'
'-x, y+1/2, -z+1/2'
'-x, -y, -z'
'x, -y-1/2, z-1/2'

loop_
_atom_site_label
_atom_site_type_symbol
_atom_site_fract_x
_atom_site_fract_y
_atom_site_fract_z
_atom_site_U_iso_or_equiv
_atom_site_adp_type
_atom_site_occupancy
_atom_site_symmetry_multiplicity
_atom_site_calc_flag
_atom_site_refinement_flags
_atom_site_disorder_assembly
_atom_site_disorder_group
N1 N 0.56959(15) 0.69588(13) 0.44895(6) 0.0500(3) Uani 1 1 d . . .
N2 N 0.14705(14) -0.30417(12) 0.56401(5) 0.0419(3) Uani 1 1 d . . .
O1 O 0.29781(11) 0.15653(9) 0.34964(4) 0.0368(2) Uani 1 1 d . . .
O2 O 0.14921(11) 0.19049(9) 0.41150(4) 0.0388(2) Uani 1 1 d . . .
O3 O 0.68826(15) 0.71406(14) 0.43240(7) 0.0695(4) Uani 1 1 d . . .
O4 O 0.52077(15) 0.76809(12) 0.48055(6) 0.0671(4) Uani 1 1 d . . .
O5 O 0.0884(2) 0.10433(18) 0.26585(7) 0.0453(4) Uani 0.5796(17) 1 d PD A 1
O5' O 0.1814(3) 0.0655(3) 0.25612(10) 0.0453(4) Uani 0.4204(17) 1 d PD A 2
O6 O 0.06758(14) -0.10319(12) 0.28824(5) 0.0569(3) Uani 1 1 d . A .
O7 O 0.10576(14) -0.41691(11) 0.55284(5) 0.0544(3) Uani 1 1 d . . .
O8 O 0.19992(14) -0.26759(12) 0.60970(5) 0.0538(3) Uani 1 1 d . . .
C1 C 0.21094(15) 0.25269(13) 0.37017(5) 0.0348(3) Uani 1 1 d . . .
H1A H 0.1280 0.2831 0.3412 0.042 Uiso 1 1 calc R . .
C2 C 0.22183(15) 0.03524(13) 0.35144(5) 0.0334(3) Uani 1 1 d . A .
C3 C 0.10678(15) 0.06334(12) 0.39152(6) 0.0348(3) Uani 1 1 d . . .
H3A H 0.0015 0.0659 0.3708 0.042 Uiso 1 1 calc R . .
C4 C 0.30842(14) 0.36638(12) 0.39203(5) 0.0339(3) Uani 1 1 d . . .
C5 C 0.44148(16) 0.39245(15) 0.37305(6) 0.0405(3) Uani 1 1 d . . .
H5A H 0.4730 0.3363 0.3471 0.049 Uiso 1 1 calc R . .
C6 C 0.52867(16) 0.49996(15) 0.39172(6) 0.0430(3) Uani 1 1 d . . .
H6A H 0.6202 0.5180 0.3791 0.052 Uiso 1 1 calc R . .
C7 C 0.47940(15) 0.58008(13) 0.42909(6) 0.0388(3) Uani 1 1 d . . .
C8 C 0.34869(17) 0.55597(15) 0.44918(7) 0.0449(3) Uani 1 1 d . . .
H8A H 0.3182 0.6122 0.4753 0.054 Uiso 1 1 calc R . .
C9 C 0.26285(16) 0.44801(15) 0.43047(6) 0.0421(3) Uani 1 1 d . . .
H9A H 0.1726 0.4295 0.4439 0.051 Uiso 1 1 calc R . .
C10 C 0.33847(16) -0.07045(14) 0.37073(6) 0.0395(3) Uani 1 1 d . . .
H10A H 0.3927 -0.0461 0.4069 0.047 Uiso 1 1 calc R . .
H10B H 0.2846 -0.1534 0.3744 0.047 Uiso 1 1 calc R . .
C11 C 0.45352(16) -0.09341(14) 0.33425(5) 0.0372(3) Uani 1 1 d . . .
C12 C 0.44959(18) -0.20697(15) 0.30393(6) 0.0446(3) Uani 1 1 d . . .
H12A H 0.3704 -0.2682 0.3045 0.053 Uiso 1 1 calc R . .
C13 C 0.55999(19) -0.23222(17) 0.27280(7) 0.0505(4) Uani 1 1 d . . .
H13A H 0.5561 -0.3105 0.2524 0.061 Uiso 1 1 calc R . .
C14 C 0.67508(18) -0.14388(18) 0.27146(6) 0.0490(4) Uani 1 1 d . . .
H14A H 0.7516 -0.1619 0.2507 0.059 Uiso 1 1 calc R . .
C15 C 0.67869(17) -0.02921(17) 0.30038(6) 0.0462(3) Uani 1 1 d . . .
H15A H 0.7566 0.0326 0.2988 0.055 Uiso 1 1 calc R . .
C16 C 0.56916(16) -0.00370(15) 0.33168(6) 0.0403(3) Uani 1 1 d . . .
H16A H 0.5728 0.0754 0.3515 0.048 Uiso 1 1 calc R . .
C17 C 0.13120(18) -0.00272(14) 0.29669(6) 0.0416(3) Uani 1 1 d D . .
C18 C -0.0046(4) 0.0817(3) 0.21317(13) 0.0567(6) Uani 0.5796(17) 1 d PD A 1
H18A H -0.0727 0.0068 0.2155 0.068 Uiso 0.5796(17) 1 calc PR A 1
H18B H -0.0678 0.1596 0.2025 0.068 Uiso 0.5796(17) 1 calc PR A 1
C18' C 0.1168(6) 0.0289(5) 0.20030(18) 0.0567(6) Uani 0.4204(17) 1 d PD A 2
H18C H 0.1821 0.0629 0.1755 0.068 Uiso 0.4204(17) 1 calc PR A 2
H18D H 0.1136 -0.0674 0.1970 0.068 Uiso 0.4204(17) 1 calc PR A 2
C19 C 0.0890(5) 0.0549(5) 0.17238(16) 0.0741(9) Uani 0.5796(17) 1 d PD A 1
H19A H 0.0245 0.0469 0.1371 0.111 Uiso 0.5796(17) 1 calc PR A 1
H19B H 0.1444 -0.0268 0.1812 0.111 Uiso 0.5796(17) 1 calc PR A 1
H19C H 0.1608 0.1266 0.1716 0.111 Uiso 0.5796(17) 1 calc PR A 1
C19' C -0.0347(7) 0.0813(6) 0.1851(2) 0.0741(9) Uani 0.4204(17) 1 d PD A 2
H19D H -0.0695 0.0671 0.1466 0.111 Uiso 0.4204(17) 1 calc PR A 2
H19E H -0.0337 0.1750 0.1929 0.111 Uiso 0.4204(17) 1 calc PR A 2
H19F H -0.1030 0.0370 0.2057 0.111 Uiso 0.4204(17) 1 calc PR A 2
C20 C 0.11417(14) -0.03114(13) 0.43767(5) 0.0329(3) Uani 1 1 d . . .
C21 C 0.20496(16) -0.00506(13) 0.48679(6) 0.0374(3) Uani 1 1 d . . .
H21A H 0.2608 0.0740 0.4918 0.045 Uiso 1 1 calc R . .
C22 C 0.21435(16) -0.09409(14) 0.52855(6) 0.0390(3) Uani 1 1 d . . .
H22A H 0.2750 -0.0763 0.5624 0.047 Uiso 1 1 calc R . .
C23 C 0.13400(15) -0.20906(13) 0.52001(6) 0.0355(3) Uani 1 1 d . . .
C24 C 0.04155(15) -0.23785(13) 0.47150(6) 0.0371(3) Uani 1 1 d . . .
H24A H -0.0130 -0.3176 0.4666 0.045 Uiso 1 1 calc R . .
C25 C 0.03123(15) -0.14708(13) 0.43054(6) 0.0365(3) Uani 1 1 d . . .
H25A H -0.0329 -0.1636 0.3972 0.044 Uiso 1 1 calc R . .

loop_
_atom_site_aniso_label
_atom_site_aniso_U_11
_atom_site_aniso_U_22
_atom_site_aniso_U_33
_atom_site_aniso_U_23
_atom_site_aniso_U_13
_atom_site_aniso_U_12
N1 0.0428(7) 0.0379(7) 0.0622(8) -0.0006(6) -0.0108(6) -0.0017(5)
N2 0.0377(6) 0.0389(6) 0.0509(7) 0.0059(5) 0.0123(5) 0.0025(5)
O1 0.0390(5) 0.0325(5) 0.0415(5) -0.0055(4) 0.0137(4) -0.0060(4)
O2 0.0434(5) 0.0282(5) 0.0491(6) -0.0015(4) 0.0202(4) -0.0016(4)
O3 0.0505(7) 0.0607(8) 0.0942(10) -0.0067(7) 0.0032(7) -0.0214(6)
O4 0.0608(8) 0.0445(7) 0.0899(10) -0.0243(7) -0.0049(7) -0.0010(6)
O5 0.0605(10) 0.0405(8) 0.0334(7) -0.0022(6) 0.0040(7) -0.0029(7)
O5' 0.0605(10) 0.0405(8) 0.0334(7) -0.0022(6) 0.0040(7) -0.0029(7)
O6 0.0632(7) 0.0412(6) 0.0617(7) -0.0025(5) -0.0020(6) -0.0160(5)
O7 0.0575(7) 0.0365(6) 0.0696(8) 0.0093(5) 0.0116(6) -0.0022(5)
O8 0.0591(7) 0.0561(7) 0.0454(6) 0.0081(5) 0.0066(5) 0.0010(5)
C1 0.0331(6) 0.0326(6) 0.0393(7) 0.0011(5) 0.0079(5) -0.0012(5)
C2 0.0359(6) 0.0294(6) 0.0360(6) 0.0005(5) 0.0091(5) -0.0025(5)
C3 0.0325(6) 0.0310(6) 0.0421(7) -0.0015(5) 0.0095(5) -0.0011(5)
C4 0.0326(6) 0.0305(6) 0.0382(6) 0.0017(5) 0.0048(5) 0.0005(5)
C5 0.0401(7) 0.0390(7) 0.0445(7) -0.0043(6) 0.0129(6) -0.0038(6)
C6 0.0368(7) 0.0422(8) 0.0511(8) -0.0004(6) 0.0104(6) -0.0068(6)
C7 0.0354(7) 0.0303(6) 0.0472(7) 0.0008(5) -0.0031(5) -0.0010(5)
C8 0.0404(7) 0.0401(7) 0.0537(8) -0.0112(6) 0.0065(6) 0.0035(6)
C9 0.0347(7) 0.0424(8) 0.0511(8) -0.0066(6) 0.0126(6) -0.0014(6)
C10 0.0424(7) 0.0396(7) 0.0388(7) 0.0047(5) 0.0131(6) 0.0067(6)
C11 0.0373(7) 0.0409(7) 0.0337(6) 0.0030(5) 0.0072(5) 0.0056(5)
C12 0.0442(8) 0.0410(8) 0.0499(8) -0.0036(6) 0.0120(6) 0.0000(6)
C13 0.0523(9) 0.0514(9) 0.0494(8) -0.0121(7) 0.0130(7) 0.0045(7)
C14 0.0420(8) 0.0631(10) 0.0444(8) -0.0047(7) 0.0146(6) 0.0068(7)
C15 0.0345(7) 0.0563(9) 0.0480(8) 0.0002(7) 0.0073(6) -0.0015(6)
C16 0.0368(7) 0.0447(8) 0.0385(7) -0.0041(6) 0.0037(5) 0.0015(6)
C17 0.0506(8) 0.0338(7) 0.0398(7) -0.0024(5) 0.0057(6) -0.0057(6)
C18 0.0747(17) 0.0547(14) 0.0379(13) -0.0070(11) 0.0013(12) -0.0013(12)
C18' 0.0747(17) 0.0547(14) 0.0379(13) -0.0070(11) 0.0013(12) -0.0013(12)
C19 0.085(2) 0.089(2) 0.0460(16) -0.0110(16) 0.0070(16) -0.0176(18)
C19' 0.085(2) 0.089(2) 0.0460(16) -0.0110(16) 0.0070(16) -0.0176(18)
C20 0.0312(6) 0.0306(6) 0.0393(7) -0.0037(5) 0.0130(5) -0.0016(5)
C21 0.0388(7) 0.0331(7) 0.0418(7) -0.0061(5) 0.0106(5) -0.0081(5)
C22 0.0398(7) 0.0394(7) 0.0383(7) -0.0044(5) 0.0076(5) -0.0048(6)
C23 0.0338(6) 0.0333(6) 0.0421(7) 0.0010(5) 0.0139(5) 0.0020(5)
C24 0.0346(6) 0.0294(6) 0.0490(7) -0.0032(5) 0.0116(5) -0.0046(5)
C25 0.0348(6) 0.0343(7) 0.0409(7) -0.0044(5) 0.0076(5) -0.0048(5)

loop_
_atom_type_symbol
_atom_type_description
_atom_type_scat_dispersion_real
_atom_type_scat_dispersion_imag
_atom_type_scat_source
C C 0.0033 0.0016 'International Tables Vol C Tables 4.2.6.8 and 6.1.1.4'
H H 0.0000 0.0000 'International Tables Vol C Tables 4.2.6.8 and 6.1.1.4'
N N 0.0061 0.0033 'International Tables Vol C Tables 4.2.6.8 and 6.1.1.4'
O O 0.0106 0.0060 'International Tables Vol C Tables 4.2.6.8 and 6.1.1.4'

loop_
_geom_angle_atom_site_label_1
_geom_angle_atom_site_label_2
_geom_angle_atom_site_label_3
_geom_angle
_geom_angle_site_symmetry_1
_geom_angle_site_symmetry_3
_geom_angle_publ_flag
O4 N1 O3 124.10(15) . . ?
O4 N1 C7 118.06(14) . . ?
O3 N1 C7 117.84(14) . . ?
O8 N2 O7 123.67(13) . . ?
O8 N2 C23 118.40(12) . . ?
O7 N2 C23 117.92(13) . . ?
C1 O1 C2 107.46(9) . . ?
C1 O2 C3 105.45(10) . . ?
C17 O5 C18 117.0(2) . . ?
C17 O5' C18' 117.0(3) . . ?
O1 C1 O2 105.51(10) . . ?
O1 C1 C4 110.57(10) . . ?
O2 C1 C4 110.87(11) . . ?
O1 C2 C10 108.80(11) . . ?
O1 C2 C17 112.22(11) . . ?
C10 C2 C17 109.77(11) . . ?
O1 C2 C3 103.28(10) . . ?
C10 C2 C3 114.28(11) . . ?
C17 C2 C3 108.41(11) . . ?
O2 C3 C20 109.89(11) . . ?
O2 C3 C2 103.09(10) . . ?
C20 C3 C2 115.26(11) . . ?
C5 C4 C9 119.80(13) . . ?
C5 C4 C1 120.33(12) . . ?
C9 C4 C1 119.84(12) . . ?
C6 C5 C4 120.41(13) . . ?
C7 C6 C5 118.44(13) . . ?
C8 C7 C6 122.52(13) . . ?
C8 C7 N1 118.21(13) . . ?
C6 C7 N1 119.27(13) . . ?
C7 C8 C9 118.56(14) . . ?
C8 C9 C4 120.25(13) . . ?
C11 C10 C2 114.77(11) . . ?
C12 C11 C16 118.34(13) . . ?
C12 C11 C10 120.54(13) . . ?
C16 C11 C10 121.07(13) . . ?
C11 C12 C13 120.85(15) . . ?
C14 C13 C12 120.14(15) . . ?
C15 C14 C13 119.72(14) . . ?
C14 C15 C16 120.39(15) . . ?
C15 C16 C11 120.52(14) . . ?
O6 C17 O5 121.25(16) . . ?
O6 C17 O5' 121.27(17) . . ?
O5 C17 O5' 42.54(14) . . ?
O6 C17 C2 123.55(14) . . ?
O5 C17 C2 111.48(13) . . ?
O5' C17 C2 110.50(15) . . ?
C19 C18 O5 111.1(3) . . ?
C19' C18' O5' 110.8(4) . . ?
C21 C20 C25 119.86(13) . . ?
C21 C20 C3 120.50(12) . . ?
C25 C20 C3 119.63(12) . . ?
C22 C21 C20 120.14(12) . . ?
C23 C22 C21 118.78(13) . . ?
C22 C23 C24 122.54(13) . . ?
C22 C23 N2 118.50(13) . . ?
C24 C23 N2 118.96(12) . . ?
C25 C24 C23 118.01(12) . . ?
C24 C25 C20 120.64(13) . . ?

loop_
_geom_bond_atom_site_label_1
_geom_bond_atom_site_label_2
_geom_bond_distance
_geom_bond_site_symmetry_2
_geom_bond_publ_flag
N1 O4 1.222(2) . ?
N1 O3 1.224(2) . ?
N1 C7 1.4755(18) . ?
N2 O8 1.2278(18) . ?
N2 O7 1.2312(17) . ?
N2 C23 1.4663(18) . ?
O1 C1 1.4092(16) . ?
O1 C2 1.4224(15) . ?
O2 C1 1.4133(16) . ?
O2 C3 1.4251(16) . ?
O5 C17 1.362(2) . ?
O5 C18 1.462(4) . ?
O5' C17 1.377(3) . ?
O5' C18' 1.477(5) . ?
O6 C17 1.1791(18) . ?
C1 C4 1.5045(18) . ?
C2 C10 1.5278(19) . ?
C2 C17 1.5291(19) . ?
C2 C3 1.5905(18) . ?
C3 C20 1.5065(19) . ?
C4 C5 1.3876(19) . ?
C4 C9 1.394(2) . ?
C5 C6 1.387(2) . ?
C6 C7 1.379(2) . ?
C7 C8 1.379(2) . ?
C8 C9 1.385(2) . ?
C10 C11 1.5150(19) . ?
C11 C12 1.389(2) . ?
C11 C16 1.397(2) . ?
C12 C13 1.390(2) . ?
C13 C14 1.379(2) . ?
C14 C15 1.380(2) . ?
C15 C16 1.388(2) . ?
C18 C19 1.461(5) . ?
C18' C19' 1.453(8) . ?
C20 C21 1.3882(19) . ?
C20 C25 1.3977(18) . ?
C21 C22 1.385(2) . ?
C22 C23 1.3793(19) . ?
C23 C24 1.388(2) . ?
C24 C25 1.381(2) . ?

loop_
_geom_torsion_atom_site_label_1
_geom_torsion_atom_site_label_2
_geom_torsion_atom_site_label_3
_geom_torsion_atom_site_label_4
_geom_torsion
_geom_torsion_site_symmetry_1
_geom_torsion_site_symmetry_2
_geom_torsion_site_symmetry_3
_geom_torsion_site_symmetry_4
_geom_torsion_publ_flag
C2 O1 C1 O2 35.47(13) . . . . ?
C2 O1 C1 C4 155.40(10) . . . . ?
C3 O2 C1 O1 -40.28(13) . . . . ?
C3 O2 C1 C4 -160.01(10) . . . . ?
C1 O1 C2 C10 -138.37(11) . . . . ?
C1 O1 C2 C17 99.96(13) . . . . ?
C1 O1 C2 C3 -16.59(13) . . . . ?
C1 O2 C3 C20 151.65(10) . . . . ?
C1 O2 C3 C2 28.28(12) . . . . ?
O1 C2 C3 O2 -7.27(12) . . . . ?
C10 C2 C3 O2 110.75(12) . . . . ?
C17 C2 C3 O2 -126.49(11) . . . . ?
O1 C2 C3 C20 -127.01(12) . . . . ?
C10 C2 C3 C20 -8.99(16) . . . . ?
C17 C2 C3 C20 113.78(12) . . . . ?
O1 C1 C4 C5 24.82(17) . . . . ?
O2 C1 C4 C5 141.47(13) . . . . ?
O1 C1 C4 C9 -156.92(12) . . . . ?
O2 C1 C4 C9 -40.26(17) . . . . ?
C9 C4 C5 C6 -0.6(2) . . . . ?
C1 C4 C5 C6 177.64(13) . . . . ?
C4 C5 C6 C7 -0.4(2) . . . . ?
C5 C6 C7 C8 1.2(2) . . . . ?
C5 C6 C7 N1 -179.24(13) . . . . ?
O4 N1 C7 C8 -3.1(2) . . . . ?
O3 N1 C7 C8 177.42(15) . . . . ?
O4 N1 C7 C6 177.33(14) . . . . ?
O3 N1 C7 C6 -2.2(2) . . . . ?
C6 C7 C8 C9 -0.9(2) . . . . ?
N1 C7 C8 C9 179.55(14) . . . . ?
C7 C8 C9 C4 -0.2(2) . . . . ?
C5 C4 C9 C8 0.9(2) . . . . ?
C1 C4 C9 C8 -177.33(14) . . . . ?
O1 C2 C10 C11 -62.27(15) . . . . ?
C17 C2 C10 C11 60.88(16) . . . . ?
C3 C2 C10 C11 -177.10(11) . . . . ?
C2 C10 C11 C12 -108.93(16) . . . . ?
C2 C10 C11 C16 73.43(17) . . . . ?
C16 C11 C12 C13 1.5(2) . . . . ?
C10 C11 C12 C13 -176.20(14) . . . . ?
C11 C12 C13 C14 -0.3(3) . . . . ?
C12 C13 C14 C15 -1.2(3) . . . . ?
C13 C14 C15 C16 1.4(2) . . . . ?
C14 C15 C16 C11 -0.2(2) . . . . ?
C12 C11 C16 C15 -1.2(2) . . . . ?
C10 C11 C16 C15 176.44(13) . . . . ?
C18 O5 C17 O6 -18.6(3) . . . . ?
C18 O5 C17 O5' 85.1(3) . . . . ?
C18 O5 C17 C2 -177.6(2) . . . . ?
C18' O5' C17 O6 16.7(4) . . . . ?
C18' O5' C17 O5 -86.9(3) . . . . ?
C18' O5' C17 C2 173.2(3) . . . . ?
O1 C2 C17 O6 174.95(15) . . . . ?
C10 C2 C17 O6 53.8(2) . . . . ?
C3 C2 C17 O6 -71.62(19) . . . . ?
O1 C2 C17 O5 -26.65(18) . . . . ?
C10 C2 C17 O5 -147.77(15) . . . . ?
C3 C2 C17 O5 86.77(16) . . . . ?
O1 C2 C17 O5' 19.1(2) . . . . ?
C10 C2 C17 O5' -102.05(18) . . . . ?
C3 C2 C17 O5' 132.49(17) . . . . ?
C17 O5 C18 C19 -86.3(3) . . . . ?
C17 O5' C18' C19' 76.9(5) . . . . ?
O2 C3 C20 C21 -23.09(16) . . . . ?
C2 C3 C20 C21 92.82(15) . . . . ?
O2 C3 C20 C25 158.20(11) . . . . ?
C2 C3 C20 C25 -85.89(15) . . . . ?
C25 C20 C21 C22 0.5(2) . . . . ?
C3 C20 C21 C22 -178.21(12) . . . . ?
C20 C21 C22 C23 1.0(2) . . . . ?
C21 C22 C23 C24 -1.4(2) . . . . ?
C21 C22 C23 N2 178.68(12) . . . . ?
O8 N2 C23 C22 16.09(19) . . . . ?
O7 N2 C23 C22 -163.10(13) . . . . ?
O8 N2 C23 C24 -163.85(13) . . . . ?
O7 N2 C23 C24 16.96(18) . . . . ?
C22 C23 C24 C25 0.2(2) . . . . ?
N2 C23 C24 C25 -179.81(12) . . . . ?
C23 C24 C25 C20 1.3(2) . . . . ?
C21 C20 C25 C24 -1.6(2) . . . . ?
C3 C20 C25 C24 177.07(12) . . . . ?
